data_7708394
loop_
_publ_author_name
'Brousses, R\'emy'
'Maurel, Vincent'
'Mouesca, Jean-Marie'
'C\'esar, Vincent'
'Lugan, No\"el'
'Valyaev, Dmitry A.'

_publ_section_title
;
 Half-sandwich manganese complexes Cp(CO)2Mn(NHC) as redox-active
 organometallic fragments
;
_journal_name_full 'Dalton Transactions'
_journal_paper_doi 10.1039/D1DT02182F
_journal_year 2021
_chemical_formula_moiety 'C12 H13 Mn N2 O2'
_chemical_formula_sum 'C12 H13 Mn N2 O2'
_chemical_formula_weight 272.18
_chemical_properties_physical Air-sensitive
_space_group_crystal_system monoclinic
_space_group_IT_number 14
_space_group_name_Hall '-P 2ybc'
_space_group_name_H-M_alt 'P 1 21/c 1'
_atom_sites_solution_hydrogens geom
_audit_creation_date 2019-03-14T14:53:52-00:00
_audit_creation_method 'WinGX routine CIF_UPDATE'
_audit_update_record
;
2021-06-28 deposited with the CCDC.	2021-09-16 downloaded from the CCDC.
;
_cell_angle_alpha 90
_cell_angle_beta 90.615(3)
_cell_angle_gamma 90
_cell_formula_units_Z 8
_cell_length_a 13.3975(8)
_cell_length_b 20.5591(13)
_cell_length_c 8.7407(5)
_cell_measurement_reflns_used 9999
_cell_measurement_temperature 173(2)
_cell_measurement_theta_max 36.29
_cell_measurement_theta_min 1.80
_cell_measurement_wavelength 0.71073
_cell_volume 2407.4(3)
_computing_data_collection 'Apex2 v.2 (Bruker, 2012)'
_computing_molecular_graphics 'Ortep-3 for Windows (Farrugia, 1997)'
_computing_publication_material 'WinGX publication routines (Farrugia, 1999)'
_computing_structure_refinement 'SHELXL-2014/7 (Sheldrick, 2014)'
_computing_structure_solution 'SIR92 (Altomare et al., 1994)'
_diffrn_ambient_temperature 173(2)
_diffrn_measured_fraction_theta_full 0.997
_diffrn_measured_fraction_theta_max 0.998
_diffrn_measurement_device_type 'Bruker APEX II'
_diffrn_measurement_method 'phi and omega scans'
_diffrn_radiation_monochromator graphite
_diffrn_radiation_probe x-ray
_diffrn_radiation_type MoK\a
_diffrn_radiation_wavelength 0.71073
_diffrn_reflns_av_R_equivalents 0.0272
_diffrn_reflns_av_unetI/netI 0.0116
_diffrn_reflns_Laue_measured_fraction_full 0.997
_diffrn_reflns_Laue_measured_fraction_max 0.998
_diffrn_reflns_limit_h_max 16
_diffrn_reflns_limit_h_min -16
_diffrn_reflns_limit_k_max 25
_diffrn_reflns_limit_k_min -25
_diffrn_reflns_limit_l_max 10
_diffrn_reflns_limit_l_min -10
_diffrn_reflns_number 80410
_diffrn_reflns_point_group_measured_fraction_full 0.997
_diffrn_reflns_point_group_measured_fraction_max 0.998
_diffrn_reflns_theta_full 25.242
_diffrn_reflns_theta_max 26.372
_diffrn_reflns_theta_min 2.497
_diffrn_standards_decay_% 0
_diffrn_standards_interval_count 0
_diffrn_standards_number 0
_exptl_absorpt_coefficient_mu 1.087
_exptl_absorpt_correction_T_max 0.7456
_exptl_absorpt_correction_T_min 0.6810
_exptl_absorpt_correction_type multi-scan
_exptl_absorpt_process_details
;
'SADABS, Sheldrick, Bruker, 2000'
;
_exptl_crystal_colour yellow
_exptl_crystal_density_diffrn 1.502
_exptl_crystal_density_method 'not measured'
_exptl_crystal_description prism
_exptl_crystal_F_000 1120
_exptl_crystal_recrystallization_method 'Re-crystallisation from solvent: Et2O'
_exptl_crystal_size_max 0.2
_exptl_crystal_size_mid 0.2
_exptl_crystal_size_min 0.15
_refine_diff_density_max 0.82
_refine_diff_density_min -1.04
_refine_diff_density_rms 0.074
_refine_ls_extinction_method none
_refine_ls_goodness_of_fit_ref 1.097
_refine_ls_hydrogen_treatment constr
_refine_ls_matrix_type full
_refine_ls_number_parameters 311
_refine_ls_number_reflns 4916
_refine_ls_number_restraints 0
_refine_ls_restrained_S_all 1.097
_refine_ls_R_factor_all 0.0439
_refine_ls_R_factor_gt 0.0406
_refine_ls_shift/su_max 0.001
_refine_ls_shift/su_mean 0
_refine_ls_structure_factor_coef Fsqd
_refine_ls_weighting_details 'w=1/[\s^2^(Fo^2^)+(0.0265P)^2^+6.9400P] where P=(Fo^2^+2Fc^2^)/3'
_refine_ls_weighting_scheme calc
_refine_ls_wR_factor_gt 0.1036
_refine_ls_wR_factor_ref 0.1054
_reflns_Friedel_coverage 0
_reflns_number_gt 4474
_reflns_number_total 4916
_reflns_threshold_expression 'I > 2\s(I)'
_cod_data_source_file d1dt02182f2.cif
_cod_data_source_block complex_1
_cod_depositor_comments
;
The following automatic conversions were performed:

data item '_diffrn_radiation_probe' value 'X-ray' was changed to
'x-ray' in accordance with the
/home/data/users/saulius/crontab/automatic-downloads/rss-feeds/RSC/lib/dictionaries/cif_core.dic
dictionary named 'cif_core.dic' version 2.4.2 last updated on
2011-04-26.

Automatic conversion script
Id: cif_fix_values 7556 2019-12-06 15:28:31Z antanas 

2024-09-23
Z value and formula fixed to values more according to usual
chemical conventions.                 miguel
;
_cod_original_formula_sum 'C24 H26 Mn2 N4 O4'
_cod_original_formula_weight 544.37
_cod_original_formula_units_Z 4
_cod_original_sg_symbol_H-M 'P 21/c'
_cod_database_code 7708394
_shelx_shelxl_version_number 2014/7

loop_
_space_group_symop_operation_xyz
'x, y, z'
'-x, y+1/2, -z+1/2'
'-x, -y, -z'
'x, -y-1/2, z-1/2'

loop_
_atom_site_label
_atom_site_type_symbol
_atom_site_fract_x
_atom_site_fract_y
_atom_site_fract_z
_atom_site_U_iso_or_equiv
_atom_site_adp_type
_atom_site_occupancy
_atom_site_site_symmetry_order
_atom_site_calc_flag
_atom_site_refinement_flags_posn
_atom_site_refinement_flags_adp
_atom_site_refinement_flags_occupancy
_atom_site_disorder_assembly
_atom_site_disorder_group
C1A C 0.1081(2) 0.71786(14) -0.1031(3) 0.0245(6) Uani 1 1 d . . . . .
C1B C 0.5154(2) 0.63518(16) 0.6615(4) 0.0295(7) Uani 1 1 d . . . . .
C2A C 0.0098(2) 0.63442(15) 0.0266(4) 0.0261(6) Uani 1 1 d . . . . .
C2B C 0.6076(3) 0.72087(16) 0.8020(4) 0.0317(7) Uani 1 1 d . . . . .
C3A C 0.2110(2) 0.63606(13) 0.0970(3) 0.0202(6) Uani 1 1 d . . . . .
C3B C 0.7179(2) 0.63596(14) 0.6206(3) 0.0226(6) Uani 1 1 d . . . . .
C4A C 0.3467(2) 0.65569(16) 0.2503(4) 0.0289(7) Uani 1 1 d . . . . .
H4A H 0.4088 0.6728 0.2851 0.035 Uiso 1 1 calc R U . . .
C4B C 0.8053(3) 0.6100(2) 0.4072(4) 0.0427(9) Uani 1 1 d . . . . .
H4B H 0.8221 0.59 0.3129 0.051 Uiso 1 1 calc R U . . .
C5A C 0.2877(2) 0.61437(16) 0.3254(3) 0.0279(6) Uani 1 1 d . . . . .
H5A H 0.2998 0.5966 0.4242 0.033 Uiso 1 1 calc R U . . .
C5B C 0.8592(3) 0.6537(2) 0.4832(4) 0.0422(9) Uani 1 1 d . . . . .
H5B H 0.9219 0.6709 0.4539 0.051 Uiso 1 1 calc R U . . .
C6A C 0.3415(3) 0.71301(18) -0.0003(4) 0.0386(8) Uani 1 1 d . . . . .
H6A1 H 0.3633 0.6884 -0.09 0.058 Uiso 1 1 calc R U . . .
H6A2 H 0.3989 0.7357 0.0453 0.058 Uiso 1 1 calc R U . . .
H6A3 H 0.2909 0.7449 -0.0316 0.058 Uiso 1 1 calc R U . . .
C6B C 0.6414(3) 0.55543(19) 0.4372(4) 0.0439(9) Uani 1 1 d . . . . .
H6B1 H 0.6103 0.5342 0.525 0.066 Uiso 1 1 calc R U . . .
H6B2 H 0.67 0.5223 0.3699 0.066 Uiso 1 1 calc R U . . .
H6B3 H 0.5909 0.5805 0.3806 0.066 Uiso 1 1 calc R U . . .
C7A C 0.1234(2) 0.56099(16) 0.2785(4) 0.0313(7) Uani 1 1 d . . . . .
H7A1 H 0.07 0.5879 0.3206 0.047 Uiso 1 1 calc R U . . .
H7A2 H 0.1469 0.5303 0.3567 0.047 Uiso 1 1 calc R U . . .
H7A3 H 0.0978 0.5369 0.1897 0.047 Uiso 1 1 calc R U . . .
C7B C 0.8420(3) 0.71609(19) 0.7269(5) 0.0426(9) Uani 1 1 d . . . . .
H7B1 H 0.7942 0.752 0.7348 0.064 Uiso 1 1 calc R U . . .
H7B2 H 0.907 0.7331 0.6956 0.064 Uiso 1 1 calc R U . . .
H7B3 H 0.8489 0.6946 0.8265 0.064 Uiso 1 1 calc R U . . .
C11A C 0.2123(3) 0.55508(17) -0.1671(4) 0.0361(8) Uani 1 1 d . . . . .
H11A H 0.2673 0.537 -0.1124 0.043 Uiso 1 1 calc R U . . .
C11B C 0.7162(3) 0.5692(3) 0.9066(5) 0.0591(13) Uani 1 1 d . . . . .
H11B H 0.7812 0.5582 0.8723 0.071 Uiso 1 1 calc R U . . .
C12A C 0.2170(3) 0.60830(18) -0.2677(4) 0.0348(8) Uani 1 1 d . . . . .
H12A H 0.275 0.6325 -0.2928 0.042 Uiso 1 1 calc R U . . .
C12B C 0.6278(5) 0.53709(19) 0.8649(5) 0.0633(15) Uani 1 1 d . . . . .
H12B H 0.6217 0.5003 0.7996 0.076 Uiso 1 1 calc R U . . .
C13A C 0.1188(3) 0.61923(16) -0.3247(3) 0.0335(7) Uani 1 1 d . . . . .
H13A H 0.0996 0.6521 -0.3954 0.04 Uiso 1 1 calc R U . . .
C13B C 0.5481(3) 0.5709(2) 0.9407(5) 0.0491(10) Uani 1 1 d . . . . .
H13B H 0.4789 0.5609 0.9345 0.059 Uiso 1 1 calc R U . . .
C14A C 0.0553(3) 0.57334(16) -0.2590(4) 0.0327(7) Uani 1 1 d . . . . .
H14A H -0.0146 0.5696 -0.2767 0.039 Uiso 1 1 calc R U . . .
C14B C 0.5919(3) 0.6208(2) 1.0243(4) 0.0444(9) Uani 1 1 d . . . . .
H14B H 0.5575 0.6515 1.0855 0.053 Uiso 1 1 calc R U . . .
C15A C 0.1146(3) 0.53317(16) -0.1606(4) 0.0342(7) Uani 1 1 d . . . . .
H15A H 0.0912 0.4977 -0.1012 0.041 Uiso 1 1 calc R U . . .
C15B C 0.6942(3) 0.6184(2) 1.0038(4) 0.0524(11) Uani 1 1 d . . . . .
H15B H 0.7415 0.6467 1.0505 0.063 Uiso 1 1 calc R U . . .
Mn1A Mn 0.11913(3) 0.63284(2) -0.08311(5) 0.01774(11) Uani 1 1 d . . . . .
Mn1B Mn 0.61872(3) 0.63554(2) 0.78728(5) 0.01965(12) Uani 1 1 d . . . . .
N1A N 0.29940(18) 0.66867(12) 0.1113(3) 0.0243(5) Uani 1 1 d . . . . .
N1B N 0.7203(2) 0.59899(14) 0.4911(3) 0.0304(6) Uani 1 1 d . . . . .
N2A N 0.20578(18) 0.60241(12) 0.2319(3) 0.0225(5) Uani 1 1 d . . . . .
N2B N 0.80620(19) 0.66952(14) 0.6141(3) 0.0300(6) Uani 1 1 d . . . . .
O1A O 0.09518(19) 0.77335(11) -0.1213(3) 0.0399(6) Uani 1 1 d . . . . .
O1B O 0.44400(19) 0.63487(16) 0.5852(3) 0.0525(8) Uani 1 1 d . . . . .
O2A O -0.06495(18) 0.63596(13) 0.0914(3) 0.0431(6) Uani 1 1 d . . . . .
O2B O 0.5944(2) 0.77626(12) 0.8181(4) 0.0546(8) Uani 1 1 d . . . . .

loop_
_atom_site_aniso_label
_atom_site_aniso_U_11
_atom_site_aniso_U_22
_atom_site_aniso_U_33
_atom_site_aniso_U_23
_atom_site_aniso_U_13
_atom_site_aniso_U_12
C1A 0.0236(14) 0.0229(15) 0.0269(15) -0.0006(12) -0.0009(11) -0.0016(12)
C1B 0.0197(14) 0.0382(18) 0.0307(16) 0.0031(13) 0.0020(12) -0.0009(13)
C2A 0.0237(15) 0.0239(15) 0.0305(16) 0.0025(12) -0.0028(12) -0.0004(12)
C2B 0.0351(17) 0.0289(17) 0.0312(16) 0.0001(13) 0.0011(13) 0.0041(13)
C3A 0.0189(13) 0.0183(13) 0.0233(14) -0.0032(11) 0.0036(11) 0.0004(10)
C3B 0.0184(13) 0.0248(15) 0.0247(14) 0.0049(11) 0.0011(11) 0.0041(11)
C4A 0.0228(15) 0.0337(17) 0.0301(16) -0.0102(13) -0.0054(12) -0.0004(13)
C4B 0.041(2) 0.057(2) 0.0306(18) 0.0081(17) 0.0147(15) 0.0159(18)
C5A 0.0297(16) 0.0323(17) 0.0216(14) -0.0060(12) -0.0047(12) 0.0039(13)
C5B 0.0274(17) 0.056(2) 0.043(2) 0.0209(18) 0.0143(15) 0.0092(16)
C6A 0.0292(17) 0.042(2) 0.045(2) 0.0102(16) -0.0020(15) -0.0148(15)
C6B 0.058(2) 0.043(2) 0.0307(18) -0.0142(16) -0.0004(16) -0.0010(18)
C7A 0.0352(17) 0.0334(17) 0.0253(15) 0.0055(13) 0.0015(13) -0.0079(14)
C7B 0.0318(18) 0.043(2) 0.053(2) 0.0076(17) -0.0069(16) -0.0132(16)
C11A 0.0422(19) 0.0386(19) 0.0276(16) -0.0110(14) -0.0026(14) 0.0182(16)
C11B 0.051(2) 0.076(3) 0.050(2) 0.038(2) 0.013(2) 0.034(2)
C12A 0.0342(17) 0.044(2) 0.0264(16) -0.0114(14) 0.0096(13) -0.0022(15)
C12B 0.133(5) 0.0196(18) 0.038(2) 0.0104(15) 0.005(3) 0.014(2)
C13A 0.052(2) 0.0304(17) 0.0184(14) 0.0004(12) -0.0020(13) 0.0032(15)
C13B 0.045(2) 0.053(2) 0.050(2) 0.032(2) 0.0042(18) -0.0084(18)
C14A 0.0375(18) 0.0311(17) 0.0295(16) -0.0077(13) -0.0087(13) -0.0039(14)
C14B 0.061(2) 0.051(2) 0.0212(16) 0.0093(15) 0.0093(16) 0.0162(19)
C15A 0.054(2) 0.0210(15) 0.0280(16) -0.0039(12) -0.0009(14) 0.0022(14)
C15B 0.054(2) 0.069(3) 0.034(2) 0.019(2) -0.0138(18) -0.003(2)
Mn1A 0.0179(2) 0.0165(2) 0.0188(2) -0.00009(15) 0.00016(15) -0.00010(16)
Mn1B 0.0193(2) 0.0204(2) 0.0193(2) 0.00241(16) 0.00095(16) 0.00223(16)
N1A 0.0207(12) 0.0251(13) 0.0270(13) -0.0018(10) -0.0005(10) -0.0023(10)
N1B 0.0328(14) 0.0346(15) 0.0240(13) 0.0009(11) 0.0049(11) 0.0052(12)
N2A 0.0234(12) 0.0244(12) 0.0196(12) -0.0018(10) -0.0009(9) -0.0009(10)
N2B 0.0203(12) 0.0348(15) 0.0348(14) 0.0104(12) 0.0021(11) -0.0012(11)
O1A 0.0476(15) 0.0216(12) 0.0504(15) 0.0028(10) -0.0035(12) 0.0040(10)
O1B 0.0266(13) 0.081(2) 0.0498(16) 0.0026(15) -0.0112(12) -0.0002(13)
O2A 0.0254(12) 0.0505(16) 0.0537(16) 0.0087(12) 0.0148(11) 0.0052(11)
O2B 0.071(2) 0.0238(13) 0.070(2) -0.0026(13) 0.0053(16) 0.0099(13)

loop_
_atom_type_symbol
_atom_type_description
_atom_type_scat_dispersion_real
_atom_type_scat_dispersion_imag
_atom_type_scat_source
C C 0.0033 0.0016 'International Tables Vol C Tables 4.2.6.8 and 6.1.1.4'
H H 0 0 'International Tables Vol C Tables 4.2.6.8 and 6.1.1.4'
Mn Mn 0.3368 0.7283 'International Tables Vol C Tables 4.2.6.8 and 6.1.1.4'
N N 0.0061 0.0033 'International Tables Vol C Tables 4.2.6.8 and 6.1.1.4'
O O 0.0106 0.006 'International Tables Vol C Tables 4.2.6.8 and 6.1.1.4'

loop_
_geom_angle_atom_site_label_1
_geom_angle_atom_site_label_2
_geom_angle_atom_site_label_3
_geom_angle
_geom_angle_site_symmetry_1
_geom_angle_site_symmetry_3
_geom_angle_publ_flag
O1A C1A Mn1A 175.6(3) . . ?
O1B C1B Mn1B 176.4(3) . . ?
O2A C2A Mn1A 176.3(3) . . ?
O2B C2B Mn1B 175.1(3) . . ?
N1A C3A N2A 102.8(2) . . ?
N1A C3A Mn1A 128.2(2) . . ?
N2A C3A Mn1A 128.9(2) . . ?
N1B C3B N2B 102.6(3) . . ?
N1B C3B Mn1B 129.0(2) . . ?
N2B C3B Mn1B 128.1(2) . . ?
C5A C4A N1A 106.5(3) . . ?
C5A C4A H4A 126.8 . . ?
N1A C4A H4A 126.8 . . ?
C5B C4B N1B 107.0(3) . . ?
C5B C4B H4B 126.5 . . ?
N1B C4B H4B 126.5 . . ?
C4A C5A N2A 107.0(3) . . ?
C4A C5A H5A 126.5 . . ?
N2A C5A H5A 126.5 . . ?
C4B C5B N2B 106.9(3) . . ?
C4B C5B H5B 126.5 . . ?
N2B C5B H5B 126.5 . . ?
N1A C6A H6A1 109.5 . . ?
N1A C6A H6A2 109.5 . . ?
H6A1 C6A H6A2 109.5 . . ?
N1A C6A H6A3 109.5 . . ?
H6A1 C6A H6A3 109.5 . . ?
H6A2 C6A H6A3 109.5 . . ?
N1B C6B H6B1 109.5 . . ?
N1B C6B H6B2 109.5 . . ?
H6B1 C6B H6B2 109.5 . . ?
N1B C6B H6B3 109.5 . . ?
H6B1 C6B H6B3 109.5 . . ?
H6B2 C6B H6B3 109.5 . . ?
N2A C7A H7A1 109.5 . . ?
N2A C7A H7A2 109.5 . . ?
H7A1 C7A H7A2 109.5 . . ?
N2A C7A H7A3 109.5 . . ?
H7A1 C7A H7A3 109.5 . . ?
H7A2 C7A H7A3 109.5 . . ?
N2B C7B H7B1 109.5 . . ?
N2B C7B H7B2 109.5 . . ?
H7B1 C7B H7B2 109.5 . . ?
N2B C7B H7B3 109.5 . . ?
H7B1 C7B H7B3 109.5 . . ?
H7B2 C7B H7B3 109.5 . . ?
C15A C11A C12A 109.1(3) . . ?
C15A C11A Mn1A 71.17(19) . . ?
C12A C11A Mn1A 70.50(18) . . ?
C15A C11A H11A 125.5 . . ?
C12A C11A H11A 125.5 . . ?
Mn1A C11A H11A 124.5 . . ?
C15B C11B C12B 109.0(4) . . ?
C15B C11B Mn1B 72.2(2) . . ?
C12B C11B Mn1B 70.4(2) . . ?
C15B C11B H11B 125.5 . . ?
C12B C11B H11B 125.5 . . ?
Mn1B C11B H11B 123.4 . . ?
C11A C12A C13A 107.2(3) . . ?
C11A C12A Mn1A 71.45(18) . . ?
C13A C12A Mn1A 69.89(18) . . ?
C11A C12A H12A 126.4 . . ?
C13A C12A H12A 126.4 . . ?
Mn1A C12A H12A 123.9 . . ?
C11B C12B C13B 106.4(4) . . ?
C11B C12B Mn1B 71.5(2) . . ?
C13B C12B Mn1B 69.5(2) . . ?
C11B C12B H12B 126.8 . . ?
C13B C12B H12B 126.8 . . ?
Mn1B C12B H12B 123.9 . . ?
C14A C13A C12A 108.4(3) . . ?
C14A C13A Mn1A 71.12(18) . . ?
C12A C13A Mn1A 71.38(18) . . ?
C14A C13A H13A 125.8 . . ?
C12A C13A H13A 125.8 . . ?
Mn1A C13A H13A 123.3 . . ?
C14B C13B C12B 106.7(4) . . ?
C14B C13B Mn1B 71.3(2) . . ?
C12B C13B Mn1B 70.9(2) . . ?
C14B C13B H13B 126.7 . . ?
C12B C13B H13B 126.7 . . ?
Mn1B C13B H13B 122.8 . . ?
C13A C14A C15A 107.4(3) . . ?
C13A C14A Mn1A 70.61(18) . . ?
C15A C14A Mn1A 71.42(18) . . ?
C13A C14A H14A 126.3 . . ?
C15A C14A H14A 126.3 . . ?
Mn1A C14A H14A 123.3 . . ?
C15B C14B C13B 108.6(4) . . ?
C15B C14B Mn1B 72.6(2) . . ?
C13B C14B Mn1B 70.6(2) . . ?
C15B C14B H14B 125.7 . . ?
C13B C14B H14B 125.7 . . ?
Mn1B C14B H14B 122.8 . . ?
C11A C15A C14A 107.9(3) . . ?
C11A C15A Mn1A 71.40(19) . . ?
C14A C15A Mn1A 69.74(18) . . ?
C11A C15A H15A 126.1 . . ?
C14A C15A H15A 126.1 . . ?
Mn1A C15A H15A 124.4 . . ?
C11B C15B C14B 109.3(4) . . ?
C11B C15B Mn1B 71.1(2) . . ?
C14B C15B Mn1B 69.7(2) . . ?
C11B C15B H15B 125.3 . . ?
C14B C15B H15B 125.3 . . ?
Mn1B C15B H15B 125.4 . . ?
C2A Mn1A C1A 88.09(14) . . ?
C2A Mn1A C3A 94.55(13) . . ?
C1A Mn1A C3A 95.50(13) . . ?
C2A Mn1A C13A 123.38(14) . . ?
C1A Mn1A C13A 91.87(13) . . ?
C3A Mn1A C13A 141.60(13) . . ?
C2A Mn1A C14A 94.23(14) . . ?
C1A Mn1A C14A 117.64(13) . . ?
C3A Mn1A C14A 145.93(12) . . ?
C13A Mn1A C14A 38.26(13) . . ?
C2A Mn1A C12A 158.64(14) . . ?
C1A Mn1A C12A 102.08(14) . . ?
C3A Mn1A C12A 102.98(12) . . ?
C13A Mn1A C12A 38.73(13) . . ?
C14A Mn1A C12A 64.42(13) . . ?
C2A Mn1A C15A 99.66(14) . . ?
C1A Mn1A C15A 155.25(13) . . ?
C3A Mn1A C15A 107.16(12) . . ?
C13A Mn1A C15A 64.19(13) . . ?
C14A Mn1A C15A 38.84(13) . . ?
C12A Mn1A C15A 63.71(14) . . ?
C2A Mn1A C11A 133.31(14) . . ?
C1A Mn1A C11A 138.38(14) . . ?
C3A Mn1A C11A 86.48(12) . . ?
C13A Mn1A C11A 63.97(13) . . ?
C14A Mn1A C11A 63.93(13) . . ?
C12A Mn1A C11A 38.04(14) . . ?
C15A Mn1A C11A 37.44(14) . . ?
C1B Mn1B C2B 89.05(16) . . ?
C1B Mn1B C3B 94.01(13) . . ?
C2B Mn1B C3B 96.14(14) . . ?
C1B Mn1B C13B 92.23(16) . . ?
C2B Mn1B C13B 122.61(17) . . ?
C3B Mn1B C13B 140.84(15) . . ?
C1B Mn1B C14B 117.90(16) . . ?
C2B Mn1B C14B 93.16(15) . . ?
C3B Mn1B C14B 146.89(14) . . ?
C13B Mn1B C14B 38.12(17) . . ?
C1B Mn1B C12B 103.67(19) . . ?
C2B Mn1B C12B 157.26(16) . . ?
C3B Mn1B C12B 101.58(16) . . ?
C13B Mn1B C12B 39.60(18) . . ?
C14B Mn1B C12B 64.28(16) . . ?
C1B Mn1B C11B 140.4(2) . . ?
C2B Mn1B C11B 130.3(2) . . ?
C3B Mn1B C11B 87.17(14) . . ?
C13B Mn1B C11B 64.42(17) . . ?
C14B Mn1B C11B 62.99(16) . . ?
C12B Mn1B C11B 38.1(2) . . ?
C1B Mn1B C15B 154.54(16) . . ?
C2B Mn1B C15B 97.88(17) . . ?
C3B Mn1B C15B 109.44(15) . . ?
C13B Mn1B C15B 63.39(17) . . ?
C14B Mn1B C15B 37.62(16) . . ?
C12B Mn1B C15B 62.86(19) . . ?
C11B Mn1B C15B 36.62(18) . . ?
C3A N1A C4A 111.9(3) . . ?
C3A N1A C6A 126.1(3) . . ?
C4A N1A C6A 122.0(3) . . ?
C3B N1B C4B 112.1(3) . . ?
C3B N1B C6B 125.9(3) . . ?
C4B N1B C6B 121.9(3) . . ?
C3A N2A C5A 111.8(2) . . ?
C3A N2A C7A 125.6(2) . . ?
C5A N2A C7A 122.5(3) . . ?
C3B N2B C5B 111.3(3) . . ?
C3B N2B C7B 125.6(3) . . ?
C5B N2B C7B 123.0(3) . . ?

loop_
_geom_bond_atom_site_label_1
_geom_bond_atom_site_label_2
_geom_bond_distance
_geom_bond_site_symmetry_2
_geom_bond_publ_flag
C1A O1A 1.165(4) . ?
C1A Mn1A 1.763(3) . ?
C1B O1B 1.160(4) . ?
C1B Mn1B 1.758(3) . ?
C2A O2A 1.157(4) . ?
C2A Mn1A 1.759(3) . ?
C2B O2B 1.161(4) . ?
C2B Mn1B 1.765(3) . ?
C3A N1A 1.366(4) . ?
C3A N2A 1.369(4) . ?
C3A Mn1A 1.989(3) . ?
C3B N1B 1.364(4) . ?
C3B N2B 1.371(4) . ?
C3B Mn1B 1.983(3) . ?
C4A C5A 1.337(5) . ?
C4A N1A 1.390(4) . ?
C4A H4A 0.95 . ?
C4B C5B 1.327(6) . ?
C4B N1B 1.380(4) . ?
C4B H4B 0.95 . ?
C5A N2A 1.384(4) . ?
C5A H5A 0.95 . ?
C5B N2B 1.391(4) . ?
C5B H5B 0.95 . ?
C6A N1A 1.454(4) . ?
C6A H6A1 0.98 . ?
C6A H6A2 0.98 . ?
C6A H6A3 0.98 . ?
C6B N1B 1.460(5) . ?
C6B H6B1 0.98 . ?
C6B H6B2 0.98 . ?
C6B H6B3 0.98 . ?
C7A N2A 1.456(4) . ?
C7A H7A1 0.98 . ?
C7A H7A2 0.98 . ?
C7A H7A3 0.98 . ?
C7B N2B 1.452(5) . ?
C7B H7B1 0.98 . ?
C7B H7B2 0.98 . ?
C7B H7B3 0.98 . ?
C11A C15A 1.387(5) . ?
C11A C12A 1.405(5) . ?
C11A Mn1A 2.162(3) . ?
C11A H11A 0.95 . ?
C11B C15B 1.356(7) . ?
C11B C12B 1.400(7) . ?
C11B Mn1B 2.151(4) . ?
C11B H11B 0.95 . ?
C12A C13A 1.419(5) . ?
C12A Mn1A 2.150(3) . ?
C12A H12A 0.95 . ?
C12B C13B 1.442(6) . ?
C12B Mn1B 2.138(4) . ?
C12B H12B 0.95 . ?
C13A C14A 1.398(5) . ?
C13A Mn1A 2.130(3) . ?
C13A H13A 0.95 . ?
C13B C14B 1.387(6) . ?
C13B Mn1B 2.118(3) . ?
C13B H13B 0.95 . ?
C14A C15A 1.428(5) . ?
C14A Mn1A 2.137(3) . ?
C14A H14A 0.95 . ?
C14B C15B 1.385(6) . ?
C14B Mn1B 2.128(3) . ?
C14B H14B 0.95 . ?
C15A Mn1A 2.159(3) . ?
C15A H15A 0.95 . ?
C15B Mn1B 2.165(4) . ?
C15B H15B 0.95 . ?
